data_2200856
loop_
_publ_author_name
'Kuksa, Vladimir A.'
'Wardell, Solange M. S. V'
'Lin, Paul Kong Thoo'
'Howie, R. Alan'

_publ_section_title
;Rerefinement of
 (\m-1,7,11,17-tetraoxa-2,6,12,16-tetraazacycloeicosane-\k^4^<i>N</i>^1^,<i>N</i>^17^:<i>N</i>^7^,<i>N</i>^11^)bis[dichlorozinc(II)]
;
_journal_issue 2
_journal_name_full 'Acta Crystallographica Section E'
_journal_page_first m68
_journal_page_last m69
_journal_paper_doi 10.1107/S1600536802001654
_journal_volume 58
_journal_year 2002
_chemical_formula_iupac '[Zn2 Cl4 (C12 H28 N4 O4)]'
_chemical_formula_moiety 'C12 H28 Cl4 N4 O4 Zn2'
_chemical_formula_sum 'C12 H28 Cl4 N4 O4 Zn2'
_chemical_formula_weight 564.92
_chemical_name_systematic
;
(\m-1,7,11,17-tetraoxa-2,6,12,16-tetraazacycloeicosane-
\k^4^N^1^,N^17^:N^7^,N^11^)bis[dichlorozinc(II)]
;
_chemical_temperature_decomposition 428
_space_group_IT_number 15
_symmetry_cell_setting monoclinic
_symmetry_space_group_name_Hall '-I 2ya'
_symmetry_space_group_name_H-M 'I 1 2/a 1'
_atom_sites_solution_hydrogens geom
_atom_sites_solution_primary heavy
_atom_sites_solution_secondary difmap
_audit_creation_method SHELXL-97
_cell_angle_alpha 90.00
_cell_angle_beta 109.4120(18)
_cell_angle_gamma 90.00
_cell_formula_units_Z 4
_cell_length_a 16.4925(4)
_cell_length_b 7.2697(2)
_cell_length_c 19.2129(6)
_cell_measurement_reflns_used 12531
_cell_measurement_temperature 150(2)
_cell_measurement_theta_max 27.49
_cell_measurement_theta_min 2.62
_cell_volume 2172.59(11)
_computing_cell_refinement MADNES
_computing_data_collection 'MADNES  (Pflugrath & Messerschmidt, 1989)'
_computing_data_reduction 'ABSMAD (Karaulov, 1992)'
_computing_molecular_graphics 'ORTEP-3 (Farrugia, 1997)'
_computing_publication_material SHELXL97
_computing_structure_refinement 'SHELXL97 (Sheldrick, 1997)'
_computing_structure_solution 'SHELXS86 (Sheldrick, 1990)'
_diffrn_ambient_temperature 150(2)
_diffrn_measured_fraction_theta_full .986
_diffrn_measured_fraction_theta_max .986
_diffrn_measurement_device_type 'Delft Instruments FAST'
_diffrn_measurement_method \f
_diffrn_radiation_monochromator graphite
_diffrn_radiation_source 'fine-focus sealed tube'
_diffrn_radiation_type MoK\a
_diffrn_radiation_wavelength .71073
_diffrn_reflns_av_R_equivalents .0432
_diffrn_reflns_av_sigmaI/netI .0324
_diffrn_reflns_limit_h_max 21
_diffrn_reflns_limit_h_min -20
_diffrn_reflns_limit_k_max 9
_diffrn_reflns_limit_k_min -8
_diffrn_reflns_limit_l_max 20
_diffrn_reflns_limit_l_min -24
_diffrn_reflns_number 12531
_diffrn_reflns_theta_full 27.49
_diffrn_reflns_theta_max 27.49
_diffrn_reflns_theta_min 2.62
_diffrn_standards_decay_% 0
_diffrn_standards_number 0
_exptl_absorpt_coefficient_mu 2.724
_exptl_absorpt_correction_T_max .665
_exptl_absorpt_correction_T_min .589
_exptl_absorpt_correction_type refdelf
_exptl_absorpt_process_details '(DIFABS; Walker & Stuart, 1983)'
_exptl_crystal_colour colourless
_exptl_crystal_density_diffrn 1.727
_exptl_crystal_density_method 'not measured'
_exptl_crystal_description block
_exptl_crystal_F_000 1152
_exptl_crystal_size_max .20
_exptl_crystal_size_mid .15
_exptl_crystal_size_min .15
_refine_diff_density_max .473
_refine_diff_density_min -.478
_refine_ls_extinction_coef .0027(3)
_refine_ls_extinction_expression Fc^*^=kFc[1+0.001xFc^2^\l^3^/sin(2\q)]^-1/4^
_refine_ls_extinction_method SHELXL97
_refine_ls_goodness_of_fit_ref 1.061
_refine_ls_hydrogen_treatment constr
_refine_ls_matrix_type full
_refine_ls_number_parameters 119
_refine_ls_number_reflns 2470
_refine_ls_number_restraints 0
_refine_ls_restrained_S_all 1.061
_refine_ls_R_factor_all .0403
_refine_ls_R_factor_gt .0310
_refine_ls_shift/su_max .001
_refine_ls_shift/su_mean .000
_refine_ls_structure_factor_coef Fsqd
_refine_ls_weighting_details 'calc w = 1/[\s^2^(Fo^2^)+(0.0469P)^2^+1.0443P] where P = (Fo^2^+2Fc^2^)/3'
_refine_ls_weighting_scheme calc
_refine_ls_wR_factor_gt .0785
_refine_ls_wR_factor_ref .0841
_reflns_number_gt 2096
_reflns_number_total 2470
_reflns_threshold_expression I>2\s(I)
_cod_data_source_file cf6145.cif
_cod_data_source_block I
_cod_depositor_comments
;
The following automatic conversions were performed:

'_chemical_melting_point' tag was changed to
'_chemical_temperature_decomposition' since the value had been '428
(dec.)'. The value '428 (dec.)' was changed to '428'.

Automatic conversion script
Id: cif_fix_values 1646 2011-03-28 12:23:43Z adriana 

The following automatic conversions were performed:

'_chemical_melting_point' tag was changed to
'_chemical_temperature_decomposition' since the value had been '428
(dec.)'. The value '428 (dec.)' was changed to '428'.

Automatic conversion script
Id: cif_fix_values 1715 2011-07-08 13:25:40Z adriana 
;
_cod_original_cell_volume 2172.59(10)
_cod_original_sg_symbol_H-M 'I 2/a'
_cod_database_code 2200856
_cod_database_fobs_code 2200856

loop_
_symmetry_equiv_pos_as_xyz
'x, y, z'
'x+1/2, -y, z'
'x+1/2, y+1/2, z+1/2'
'x+1, -y+1/2, z+1/2'
'-x, -y, -z'
'-x-1/2, y, -z'
'-x+1/2, -y+1/2, -z+1/2'
'-x, y+1/2, -z+1/2'

loop_
_atom_site_label
_atom_site_fract_x
_atom_site_fract_y
_atom_site_fract_z
_atom_site_U_iso_or_equiv
_atom_site_adp_type
_atom_site_calc_flag
_atom_site_refinement_flags
_atom_site_occupancy
_atom_site_disorder_assembly
_atom_site_disorder_group
_atom_site_type_symbol
Zn1 .138184(15) .89385(3) .285513(14) .03322(13) Uani d . 1 . . Zn
Cl1 .14071(4) .59248(7) .26963(3) .03897(16) Uani d . 1 . . Cl
Cl2 .09477(4) 1.06026(9) .18231(3) .04809(18) Uani d . 1 . . Cl
O1 .05409(10) .9352(2) .41059(9) .0401(4) Uani d . 1 . . O
O2 .28973(9) .8821(2) .41422(9) .0365(4) Uani d . 1 . . O
N1 .06264(11) 1.0067(2) .34338(10) .0337(4) Uani d . 1 . . N
H1 .0070 1.0094 .3097 .040 Uiso calc R 1 . . H
N2 .25399(11) 1.0002(3) .35086(10) .0349(4) Uani d . 1 . . N
H2 .2912 .9978 .3236 .042 Uiso calc R 1 . . H
C1 .08938(15) .7196(3) .50694(13) .0413(5) Uani d . 1 . . C
H1A .0274 .6962 .4971 .050 Uiso calc R 1 . . H
H1B .1205 .6034 .5252 .050 Uiso calc R 1 . . H
C2 .10231(14) .7704(3) .43507(13) .0348(5) Uani d . 1 . . C
H2A .1640 .7915 .4428 .042 Uiso calc R 1 . . H
H2B .0811 .6710 .3983 .042 Uiso calc R 1 . . H
C3 .08763(14) 1.2010(3) .35820(14) .0404(5) Uani d . 1 . . C
H3A .0488 1.2610 .3810 .048 Uiso calc R 1 . . H
H3B .0806 1.2641 .3109 .048 Uiso calc R 1 . . H
C4 .17960(15) 1.2230(3) .40880(15) .0418(5) Uani d . 1 . . C
H4A .1895 1.1360 .4504 .050 Uiso calc R 1 . . H
H4B .1864 1.3489 .4296 .050 Uiso calc R 1 . . H
C5 .24924(14) 1.1920(3) .37434(15) .0419(5) Uani d . 1 . . C
H5A .2382 1.2738 .3310 .050 Uiso calc R 1 . . H
H5B .3055 1.2268 .4105 .050 Uiso calc R 1 . . H
C6 .38077(14) .8625(4) .43278(13) .0403(5) Uani d . 1 . . C
H6A .4096 .9815 .4502 .048 Uiso calc R 1 . . H
H6B .3951 .8231 .3889 .048 Uiso calc R 1 . . H

loop_
_atom_site_aniso_label
_atom_site_aniso_U_11
_atom_site_aniso_U_22
_atom_site_aniso_U_33
_atom_site_aniso_U_12
_atom_site_aniso_U_13
_atom_site_aniso_U_23
Zn1 .03275(18) .03814(19) .02704(19) .00302(9) .00759(12) .00176(9)
Cl1 .0438(3) .0369(3) .0375(3) .0023(2) .0151(3) .0007(2)
Cl2 .0454(3) .0618(4) .0335(3) .0024(3) .0084(3) .0151(3)
O1 .0423(9) .0496(9) .0355(9) .0061(7) .0223(8) .0074(7)
O2 .0255(7) .0502(9) .0325(9) .0048(6) .0077(6) .0129(6)
N1 .0296(9) .0405(10) .0303(10) .0039(7) .0093(7) .0059(8)
N2 .0280(9) .0472(11) .0294(10) .0044(8) .0095(7) .0085(8)
C1 .0382(12) .0504(13) .0329(13) -.0150(10) .0088(10) .0029(10)
C2 .0342(11) .0362(11) .0339(12) -.0032(8) .0112(9) -.0004(9)
C3 .0386(12) .0388(12) .0455(14) .0085(9) .0162(11) .0049(10)
C4 .0412(13) .0368(12) .0453(14) -.0006(9) .0114(11) -.0031(10)
C5 .0345(11) .0390(12) .0501(15) -.0042(9) .0114(11) .0071(11)
C6 .0265(11) .0638(14) .0316(13) .0076(10) .0109(9) .0039(10)

loop_
_atom_type_symbol
_atom_type_description
_atom_type_scat_dispersion_real
_atom_type_scat_dispersion_imag
_atom_type_scat_source
C C .0033 .0016 'International Tables Vol C Tables 4.2.6.8 and 6.1.1.4'
H H .0000 .0000 'International Tables Vol C Tables 4.2.6.8 and 6.1.1.4'
Cl Cl .1484 .1585 'International Tables Vol C Tables 4.2.6.8 and 6.1.1.4'
N N .0061 .0033 'International Tables Vol C Tables 4.2.6.8 and 6.1.1.4'
O O .0106 .0060 'International Tables Vol C Tables 4.2.6.8 and 6.1.1.4'
Zn Zn .2839 1.4301 'International Tables Vol C Tables 4.2.6.8 and 6.1.1.4'

loop_
_geom_angle_atom_site_label_1
_geom_angle_atom_site_label_2
_geom_angle_atom_site_label_3
_geom_angle_site_symmetry_1
_geom_angle_site_symmetry_3
_geom_angle
_geom_angle_publ_flag
N2 Zn1 N1 . . 97.14(7) yes
N2 Zn1 Cl1 . . 113.58(5) yes
N1 Zn1 Cl1 . . 120.18(5) yes
N2 Zn1 Cl2 . . 107.32(5) yes
N1 Zn1 Cl2 . . 100.83(5) yes
Cl1 Zn1 Cl2 . . 115.45(3) yes
C2 O1 N1 . . 112.82(15) ?
C6 O2 N2 . . 111.67(15) ?
O1 N1 C3 . . 106.09(16) ?
O1 N1 Zn1 . . 125.94(12) ?
C3 N1 Zn1 . . 107.51(12) ?
O1 N1 H1 . . 105.2 ?
C3 N1 H1 . . 105.2 ?
Zn1 N1 H1 . . 105.2 ?
O2 N2 C5 . . 110.62(17) ?
O2 N2 Zn1 . . 109.07(11) ?
C5 N2 Zn1 . . 114.14(13) ?
O2 N2 H2 . . 107.6 ?
C5 N2 H2 . . 107.6 ?
Zn1 N2 H2 . . 107.6 ?
C6 C1 C2 6_656 . 115.06(18) ?
C6 C1 H1A 6_656 . 108.5 ?
C2 C1 H1A . . 108.5 ?
C6 C1 H1B 6_656 . 108.5 ?
C2 C1 H1B . . 108.5 ?
H1A C1 H1B . . 107.5 ?
O1 C2 C1 . . 105.86(17) ?
O1 C2 H2A . . 110.6 ?
C1 C2 H2A . . 110.6 ?
O1 C2 H2B . . 110.6 ?
C1 C2 H2B . . 110.6 ?
H2A C2 H2B . . 108.7 ?
N1 C3 C4 . . 112.45(17) ?
N1 C3 H3A . . 109.1 ?
C4 C3 H3A . . 109.1 ?
N1 C3 H3B . . 109.1 ?
C4 C3 H3B . . 109.1 ?
H3A C3 H3B . . 107.8 ?
C3 C4 C5 . . 116.4(2) ?
C3 C4 H4A . . 108.2 ?
C5 C4 H4A . . 108.2 ?
C3 C4 H4B . . 108.2 ?
C5 C4 H4B . . 108.2 ?
H4A C4 H4B . . 107.3 ?
N2 C5 C4 . . 113.43(17) ?
N2 C5 H5A . . 108.9 ?
C4 C5 H5A . . 108.9 ?
N2 C5 H5B . . 108.9 ?
C4 C5 H5B . . 108.9 ?
H5A C5 H5B . . 107.7 ?
O2 C6 C1 . 6_656 107.87(18) ?
O2 C6 H6A . . 110.1 ?
C1 C6 H6A 6_656 . 110.1 ?
O2 C6 H6B . . 110.1 ?
C1 C6 H6B 6_656 . 110.1 ?
H6A C6 H6B . . 108.4 ?

loop_
_geom_bond_atom_site_label_1
_geom_bond_atom_site_label_2
_geom_bond_site_symmetry_2
_geom_bond_distance
_geom_bond_publ_flag
Zn1 N2 . 2.0563(18) yes
Zn1 N1 . 2.0934(17) yes
Zn1 Cl1 . 2.2144(6) yes
Zn1 Cl2 . 2.2279(6) yes
O1 C2 . 1.429(3) ?
O1 N1 . 1.442(2) ?
O2 C6 . 1.430(3) ?
O2 N2 . 1.446(2) ?
N1 C3 . 1.472(3) ?
N1 H1 . .930 ?
N2 C5 . 1.475(3) ?
N2 H2 . .930 ?
C1 C6 6_656 1.511(3) ?
C1 C2 . 1.511(3) ?
C1 H1A . .990 ?
C1 H1B . .990 ?
C2 H2A . .990 ?
C2 H2B . .990 ?
C3 C4 . 1.514(3) ?
C3 H3A . .990 ?
C3 H3B . .990 ?
C4 C5 . 1.521(3) ?
C4 H4A . .990 ?
C4 H4B . .990 ?
C5 H5A . .990 ?
C5 H5B . .990 ?
C6 C1 6_656 1.511(3) ?
C6 H6A . .990 ?
C6 H6B . .990 ?

loop_
_geom_hbond_atom_site_label_D
_geom_hbond_atom_site_label_H
_geom_hbond_atom_site_label_A
_geom_hbond_site_symmetry_A
_geom_hbond_distance_DH
_geom_hbond_distance_HA
_geom_hbond_distance_DA
_geom_hbond_angle_DHA
N1 H1 Cl1 8 .93 2.48 3.3926(19) 166
N2 H2 Cl1 7_565 .93 2.50 3.3914(18) 161

loop_
_geom_torsion_atom_site_label_1
_geom_torsion_atom_site_label_2
_geom_torsion_atom_site_label_3
_geom_torsion_atom_site_label_4
_geom_torsion_site_symmetry_1
_geom_torsion_site_symmetry_3
_geom_torsion_site_symmetry_4
_geom_torsion
C2 O1 N1 C3 . . . -127.89(18)
C2 O1 N1 Zn1 . . . -1.3(2)
N2 Zn1 N1 O1 . . . -80.20(17)
Cl1 Zn1 N1 O1 . . . 42.43(18)
Cl2 Zn1 N1 O1 . . . 170.56(15)
N2 Zn1 N1 C3 . . . 45.79(14)
Cl1 Zn1 N1 C3 . . . 168.42(12)
Cl2 Zn1 N1 C3 . . . -63.45(13)
C6 O2 N2 C5 . . . -93.0(2)
C6 O2 N2 Zn1 . . . 140.65(15)
N1 Zn1 N2 O2 . . . 83.45(12)
Cl1 Zn1 N2 O2 . . . -43.96(13)
Cl2 Zn1 N2 O2 . . . -172.81(10)
N1 Zn1 N2 C5 . . . -40.83(15)
Cl1 Zn1 N2 C5 . . . -168.24(13)
Cl2 Zn1 N2 C5 . . . 62.90(15)
N1 O1 C2 C1 . . . 177.58(17)
C6 C1 C2 O1 6_656 . . -60.0(3)
O1 N1 C3 C4 . . . 72.5(2)
Zn1 N1 C3 C4 . . . -64.5(2)
N1 C3 C4 C5 . . . 76.5(2)
O2 N2 C5 C4 . . . -72.2(2)
Zn1 N2 C5 C4 . . . 51.3(2)
C3 C4 C5 N2 . . . -66.4(3)
N2 O2 C6 C1 . . 6_656 -173.15(18)
C2 C1 C6 O2 . 6_656 6_656 -63.7(3)
